data_7216563
loop_
_publ_author_name
'Zaman, Md. Badruz'
'Udachin, Konstantin A.'
'Ripmeester, John A.'

_publ_section_title
;
 One-dimensional coordination polymers generated from
 1,2-bis(x-pyridyl)butadiyne (x&#xFFFD;= 3 and 4) and
 bis(hexafluoroacetylacetonato)M(ii) (M = Cu, Mn, Zn)
;
_journal_issue 103
_journal_name_full CrystEngComm
_journal_page_first 613
_journal_paper_doi 10.1039/b209938a
_journal_volume 4
_journal_year 2002
_chemical_formula_sum 'C24 H10 F12 Mn N2 O4'
_chemical_formula_weight 673.28
_chemical_name_common
;
Complex between 1,2-bis(3-pyridyl)butadiyne and 
bis(hexafluoroacetylacetonate)Mn 
;
_chemical_name_systematic
; 
? 
;
_space_group_IT_number 14
_symmetry_cell_setting monoclinic
_symmetry_space_group_name_Hall '-P 2ybc'
_symmetry_space_group_name_H-M 'P 1 21/c 1'
_atom_sites_solution_hydrogens geom
_atom_sites_solution_primary direct
_atom_sites_solution_secondary difmap
_audit_creation_method SHELXL-97
_cell_angle_alpha 90.00
_cell_angle_beta 105.8130(10)
_cell_angle_gamma 90.00
_cell_formula_units_Z 2
_cell_length_a 8.1706(5)
_cell_length_b 14.3761(8)
_cell_length_c 11.5533(7)
_cell_measurement_temperature 173(2)
_cell_volume 1305.71(13)
_computing_structure_refinement 'SHELXL-97 (Sheldrick, 1997)'
_computing_structure_solution 'SHELXS-97 (Sheldrick, 1990)'
_diffrn_ambient_temperature 173(2)
_diffrn_measured_fraction_theta_full 0.996
_diffrn_measured_fraction_theta_max 0.996
_diffrn_radiation_monochromator graphite
_diffrn_radiation_source 'fine-focus sealed tube'
_diffrn_radiation_type MoK\a
_diffrn_radiation_wavelength 0.71070
_diffrn_reflns_av_R_equivalents 0.0387
_diffrn_reflns_av_sigmaI/netI 0.0260
_diffrn_reflns_limit_h_max 11
_diffrn_reflns_limit_h_min -11
_diffrn_reflns_limit_k_max 19
_diffrn_reflns_limit_k_min -19
_diffrn_reflns_limit_l_max 15
_diffrn_reflns_limit_l_min -15
_diffrn_reflns_number 15239
_diffrn_reflns_theta_full 28.75
_diffrn_reflns_theta_max 28.75
_diffrn_reflns_theta_min 2.32
_exptl_absorpt_coefficient_mu '6.26 cm-1'
_exptl_absorpt_correction_type empirical
_exptl_absorpt_process_details sadabs
_exptl_crystal_density_diffrn 1.712
_exptl_crystal_density_method 'not measured'
_exptl_crystal_F_000 666
_exptl_crystal_size_max 0.35
_exptl_crystal_size_mid 0.3
_exptl_crystal_size_min 0.2
_refine_diff_density_max 0.382
_refine_diff_density_min -0.576
_refine_diff_density_rms 0.057
_refine_ls_extinction_method none
_refine_ls_goodness_of_fit_ref 1.003
_refine_ls_hydrogen_treatment mixed
_refine_ls_matrix_type full
_refine_ls_number_parameters 310
_refine_ls_number_reflns 3380
_refine_ls_number_restraints 54
_refine_ls_restrained_S_all 1.038
_refine_ls_R_factor_all 0.0456
_refine_ls_R_factor_gt 0.0338
_refine_ls_shift/su_max 0.000
_refine_ls_shift/su_mean 0.000
_refine_ls_structure_factor_coef Fsqd
_refine_ls_weighting_details 'calc w=1/[\s^2^(Fo^2^)+(0.0660P)^2^+0.0000P] where P=(Fo^2^+2Fc^2^)/3'
_refine_ls_weighting_scheme calc
_refine_ls_wR_factor_gt 0.0884
_refine_ls_wR_factor_ref 0.0945
_reflns_number_gt 2714
_reflns_number_total 3380
_reflns_threshold_expression >2sigma(I)
_cod_data_source_file b209938a.txt
_cod_data_source_block Compound_2
_cod_original_sg_symbol_H-M P2(1)/c
_cod_database_code 7216563

loop_
_symmetry_equiv_pos_as_xyz
'x, y, z'
'-x, y+1/2, -z+1/2'
'-x, -y, -z'
'x, -y-1/2, z-1/2'

loop_
_atom_site_label
_atom_site_type_symbol
_atom_site_fract_x
_atom_site_fract_y
_atom_site_fract_z
_atom_site_U_iso_or_equiv
_atom_site_adp_type
_atom_site_occupancy
_atom_site_symmetry_multiplicity
_atom_site_calc_flag
_atom_site_refinement_flags
_atom_site_disorder_assembly
_atom_site_disorder_group
F1 F -0.438(3) 0.1514(8) 0.1625(19) 0.102(7) Uani 0.28 1 d PD A -1
F2 F -0.525(2) 0.2318(14) -0.0024(14) 0.081(6) Uani 0.28 1 d PD A -1
F3 F -0.277(2) 0.2497(12) 0.1206(18) 0.066(5) Uani 0.28 1 d PD A -1
F1A F -0.5494(14) 0.1635(9) 0.0727(13) 0.069(3) Uani 0.36 1 d PD A -2
F2A F -0.423(3) 0.2650(4) -0.0084(11) 0.094(3) Uani 0.36 1 d PD A -2
F3A F -0.3060(12) 0.2118(10) 0.1684(11) 0.076(3) Uani 0.36 1 d PD A -2
F1B F -0.3637(18) 0.1604(13) 0.1898(7) 0.087(4) Uani 0.36 1 d PD A -3
F2B F -0.5472(10) 0.1987(11) 0.0365(10) 0.066(4) Uani 0.36 1 d PD A -3
F3B F -0.3057(18) 0.2643(9) 0.0749(18) 0.087(5) Uani 0.36 1 d PD A -3
F4 F 0.526(2) -0.0927(8) 0.3566(13) 0.069(4) Uani 0.22 1 d PD B -1
F5 F 0.400(3) 0.0400(17) 0.3759(10) 0.112(7) Uani 0.22 1 d PD B -1
F6 F 0.6059(19) 0.0311(14) 0.3000(12) 0.110(6) Uani 0.22 1 d PD B -1
F4A F 0.399(2) -0.0658(7) 0.3843(10) 0.093(5) Uani 0.27 1 d PD B -2
F5A F 0.4407(13) 0.0735(7) 0.3508(10) 0.0360(18) Uani 0.27 1 d PD B -2
F6A F 0.6242(13) -0.0252(17) 0.3196(12) 0.090(7) Uani 0.27 1 d PD B -2
F4B F 0.5786(10) -0.0615(8) 0.3527(7) 0.090(4) Uani 0.51 1 d PD B -3
F5B F 0.3438(8) -0.0412(6) 0.3859(5) 0.0761(17) Uani 0.51 1 d PD B -3
F6B F 0.4761(12) 0.0750(5) 0.3384(7) 0.095(4) Uani 0.51 1 d PD B -3
Mn1 Mn 0.0000 0.0000 0.0000 0.02526(11) Uani 1 2 d S . .
O1 O -0.17730(13) 0.07911(7) 0.06800(9) 0.0315(2) Uani 1 1 d . . .
O2 O 0.21468(13) 0.02317(8) 0.15205(10) 0.0332(2) Uani 1 1 d . . .
N1 N 0.05211(15) 0.12940(8) -0.09693(11) 0.0284(3) Uani 1 1 d . . .
C1 C 0.02741(18) 0.21507(10) -0.05944(13) 0.0286(3) Uani 1 1 d . . .
H1 H -0.0168 0.2211 0.0082 0.034 Uiso 1 1 calc R . .
C2 C 0.06332(18) 0.29584(10) -0.11459(13) 0.0289(3) Uani 1 1 d . . .
C3 C 0.1285(2) 0.28665(11) -0.21370(14) 0.0343(3) Uani 1 1 d . . .
H3 H 0.1560 0.3400 -0.2533 0.041 Uiso 1 1 calc R . .
C4 C 0.1523(2) 0.19807(11) -0.25307(14) 0.0356(3) Uani 1 1 d . . .
H4 H 0.1955 0.1899 -0.3209 0.043 Uiso 1 1 calc R . .
C5 C 0.11316(19) 0.12179(10) -0.19360(13) 0.0316(3) Uani 1 1 d . . .
H5 H 0.1299 0.0615 -0.2219 0.038 Uiso 1 1 calc R . .
C6 C 0.0347(2) 0.38472(10) -0.06775(14) 0.0333(3) Uani 1 1 d . . .
C7 C 0.01283(19) 0.45807(11) -0.02464(14) 0.0336(3) Uani 1 1 d . . .
C8 C -0.31522(19) 0.11178(11) 0.00569(15) 0.0340(3) Uani 1 1 d D A .
C9 C -0.4024(2) 0.09116(13) -0.11231(17) 0.0449(4) Uani 1 1 d . . .
H9 H -0.5060 0.1229 -0.1477 0.054 Uiso 1 1 calc R . .
C10 C -0.3915(2) 0.18746(14) 0.06887(19) 0.0504(5) Uani 1 1 d D . .
C11 C 0.3446(2) -0.02588(12) 0.18123(15) 0.0365(3) Uani 1 1 d D . .
C12 C 0.4499(3) -0.01223(16) 0.3130(2) 0.0600(6) Uani 1 1 d D . .

loop_
_atom_site_aniso_label
_atom_site_aniso_U_11
_atom_site_aniso_U_22
_atom_site_aniso_U_33
_atom_site_aniso_U_23
_atom_site_aniso_U_13
_atom_site_aniso_U_12
F1 0.131(15) 0.071(5) 0.145(17) -0.009(8) 0.108(14) 0.010(8)
F2 0.077(8) 0.089(12) 0.057(8) -0.022(6) -0.016(6) 0.062(8)
F3 0.050(4) 0.057(9) 0.083(11) -0.039(7) 0.003(7) 0.008(5)
F1A 0.046(4) 0.085(6) 0.086(8) -0.017(4) 0.036(5) 0.005(4)
F2A 0.163(8) 0.032(3) 0.101(6) 0.010(3) 0.060(7) 0.034(4)
F3A 0.051(5) 0.091(7) 0.075(6) -0.053(5) -0.002(4) 0.026(4)
F1B 0.069(7) 0.143(11) 0.053(3) -0.032(5) 0.022(4) 0.033(6)
F2B 0.038(3) 0.103(13) 0.053(7) -0.015(5) 0.005(4) 0.038(6)
F3B 0.088(10) 0.041(3) 0.138(13) -0.035(6) 0.040(8) 0.005(5)
F4 0.071(10) 0.066(5) 0.052(5) 0.020(4) -0.016(5) 0.012(5)
F5 0.106(12) 0.20(2) 0.018(4) -0.004(8) -0.003(5) 0.084(12)
F6 0.080(9) 0.128(11) 0.089(7) 0.009(9) -0.036(7) -0.057(8)
F4A 0.137(13) 0.049(5) 0.055(5) 0.021(4) -0.038(7) -0.010(6)
F5A 0.040(3) 0.048(4) 0.018(3) -0.010(3) 0.005(2) 0.014(3)
F6A 0.033(5) 0.154(16) 0.066(9) -0.060(9) -0.016(4) 0.039(8)
F4B 0.047(5) 0.160(11) 0.047(3) -0.031(5) -0.012(2) 0.050(6)
F5B 0.076(2) 0.113(5) 0.0361(18) 0.016(2) 0.0097(17) 0.035(3)
F6B 0.108(7) 0.084(4) 0.069(4) -0.033(3) -0.015(4) -0.025(4)
Mn1 0.02602(16) 0.01787(16) 0.02983(17) -0.00102(11) 0.00412(11) 0.00137(10)
O1 0.0334(5) 0.0271(5) 0.0332(5) -0.0013(4) 0.0075(4) 0.0049(4)
O2 0.0313(5) 0.0301(5) 0.0343(5) -0.0063(4) 0.0026(4) 0.0017(4)
N1 0.0312(6) 0.0208(6) 0.0314(6) -0.0016(5) 0.0056(5) 0.0005(4)
C1 0.0311(7) 0.0222(7) 0.0311(7) -0.0023(5) 0.0063(6) -0.0003(5)
C2 0.0302(7) 0.0204(7) 0.0325(7) 0.0007(5) 0.0025(6) 0.0007(5)
C3 0.0391(8) 0.0264(7) 0.0354(8) 0.0080(6) 0.0069(6) 0.0011(6)
C4 0.0418(8) 0.0343(8) 0.0306(7) 0.0027(6) 0.0097(6) 0.0073(6)
C5 0.0363(7) 0.0247(7) 0.0317(7) -0.0014(6) 0.0059(6) 0.0047(5)
C6 0.0372(8) 0.0226(7) 0.0373(7) 0.0030(6) 0.0057(6) -0.0006(5)
C7 0.0387(8) 0.0210(7) 0.0379(8) 0.0010(6) 0.0051(6) -0.0012(5)
C8 0.0297(7) 0.0284(8) 0.0444(8) -0.0038(6) 0.0108(6) 0.0022(5)
C9 0.0308(8) 0.0466(10) 0.0503(10) -0.0096(8) -0.0010(7) 0.0123(7)
C10 0.0405(9) 0.0475(11) 0.0632(12) -0.0162(9) 0.0140(9) 0.0097(8)
C11 0.0314(7) 0.0353(8) 0.0367(8) -0.0044(6) -0.0011(6) 0.0011(6)
C12 0.0578(13) 0.0576(14) 0.0470(11) -0.0117(10) -0.0158(10) 0.0154(10)

loop_
_atom_type_symbol
_atom_type_description
_atom_type_scat_dispersion_real
_atom_type_scat_dispersion_imag
_atom_type_scat_source
C C 0.0033 0.0016 'International Tables Vol C Tables 4.2.6.8 and 6.1.1.4'
H H 0.0000 0.0000 'International Tables Vol C Tables 4.2.6.8 and 6.1.1.4'
N N 0.0061 0.0033 'International Tables Vol C Tables 4.2.6.8 and 6.1.1.4'
O O 0.0106 0.0060 'International Tables Vol C Tables 4.2.6.8 and 6.1.1.4'
F F 0.0171 0.0103 'International Tables Vol C Tables 4.2.6.8 and 6.1.1.4'
Mn Mn 0.3368 0.7283 'International Tables Vol C Tables 4.2.6.8 and 6.1.1.4'

loop_
_geom_angle_atom_site_label_1
_geom_angle_atom_site_label_2
_geom_angle_atom_site_label_3
_geom_angle
_geom_angle_site_symmetry_1
_geom_angle_site_symmetry_3
O2 Mn1 O2 180.00(5) . 3
O2 Mn1 O1 95.77(4) . .
O2 Mn1 O1 84.23(4) 3 .
O2 Mn1 O1 84.23(4) . 3
O2 Mn1 O1 95.77(4) 3 3
O1 Mn1 O1 180.00(7) . 3
O2 Mn1 N1 93.17(4) . .
O2 Mn1 N1 86.83(4) 3 .
O1 Mn1 N1 88.99(4) . .
O1 Mn1 N1 91.01(4) 3 .
O2 Mn1 N1 86.83(4) . 3
O2 Mn1 N1 93.17(4) 3 3
O1 Mn1 N1 91.01(4) . 3
O1 Mn1 N1 88.99(4) 3 3
N1 Mn1 N1 180.00(6) . 3
C8 O1 Mn1 125.35(10) . .
C11 O2 Mn1 125.61(10) . .
C1 N1 C5 117.76(13) . .
C1 N1 Mn1 121.93(10) . .
C5 N1 Mn1 120.29(9) . .
N1 C1 C2 123.32(14) . .
C1 C2 C3 118.14(13) . .
C1 C2 C6 119.63(14) . .
C3 C2 C6 122.23(14) . .
C4 C3 C2 118.45(14) . .
C5 C4 C3 119.75(15) . .
N1 C5 C4 122.56(14) . .
C7 C6 C2 177.80(17) . .
C6 C7 C7 179.8(2) . 3_565
O1 C8 C9 128.74(15) . .
O1 C8 C10 114.28(15) . .
C9 C8 C10 116.92(14) . .
C8 C9 C11 122.83(15) . 3
F3A C10 F2B 121.7(6) . .
F3A C10 F3B 62.9(7) . .
F2B C10 F3B 113.6(8) . .
F3A C10 F3 39.2(7) . .
F2B C10 F3 126.7(9) . .
F3B C10 F3 24.6(9) . .
F3A C10 F2 127.2(7) . .
F2B C10 F2 31.8(8) . .
F3B C10 F2 88.0(9) . .
F3 C10 F2 108.5(10) . .
F3A C10 F1 64.5(7) . .
F2B C10 F1 78.4(7) . .
F3B C10 F1 123.5(9) . .
F3 C10 F1 102.8(10) . .
F2 C10 F1 108.4(8) . .
F3A C10 F1A 110.4(7) . .
F2B C10 F1A 29.2(4) . .
F3B C10 F1A 136.3(9) . .
F3 C10 F1A 136.8(10) . .
F2 C10 F1A 60.9(8) . .
F1 C10 F1A 52.4(8) . .
F3A C10 F2A 109.1(5) . .
F2B C10 F2A 73.2(5) . .
F3B C10 F2A 50.4(6) . .
F3 C10 F2A 74.5(7) . .
F2 C10 F2A 41.9(7) . .
F1 C10 F2A 140.6(6) . .
F1A C10 F2A 102.4(5) . .
F3A C10 F1B 41.3(5) . .
F2B C10 F1B 102.2(5) . .
F3B C10 F1B 104.0(7) . .
F3 C10 F1B 80.5(9) . .
F2 C10 F1B 128.8(8) . .
F1 C10 F1B 25.9(7) . .
F1A C10 F1B 78.1(5) . .
F2A C10 F1B 143.2(6) . .
F3A C10 C8 116.6(3) . .
F2B C10 C8 117.9(5) . .
F3B C10 C8 110.2(7) . .
F3 C10 C8 111.5(9) . .
F2 C10 C8 114.5(6) . .
F1 C10 C8 110.6(5) . .
F1A C10 C8 110.6(5) . .
F2A C10 C8 106.7(3) . .
F1B C10 C8 107.5(6) . .
O2 C11 C9 128.66(15) . 3
O2 C11 C12 113.63(15) . .
C9 C11 C12 117.69(15) 3 .
F5 C12 F4B 121.9(7) . .
F5 C12 F4A 76.2(11) . .
F4B C12 F4A 78.9(6) . .
F5 C12 F6B 46.6(13) . .
F4B C12 F6B 113.3(6) . .
F4A C12 F6B 120.1(6) . .
F5 C12 F5A 31.6(13) . .
F4B C12 F5A 121.9(6) . .
F4A C12 F5A 107.1(8) . .
F6B C12 F5A 15.7(7) . .
F5 C12 F4 120.9(11) . .
F4B C12 F4 27.9(6) . .
F4A C12 F4 55.6(9) . .
F6B C12 F4 135.9(7) . .
F5A C12 F4 138.0(8) . .
F5 C12 F6A 123.8(11) . .
F4B C12 F6A 34.0(9) . .
F4A C12 F6A 112.5(9) . .
F6B C12 F6A 90.8(9) . .
F5A C12 F6A 104.6(10) . .
F4 C12 F6A 60.8(12) . .
F5 C12 F5B 57.3(13) . .
F4B C12 F5B 101.8(4) . .
F4A C12 F5B 24.0(6) . .
F6B C12 F5B 103.8(5) . .
F5A C12 F5B 88.8(6) . .
F4 C12 F5B 79.6(8) . .
F6A C12 F5B 133.9(8) . .
F5 C12 F6 104.3(11) . .
F4B C12 F6 66.9(7) . .
F4A C12 F6 140.1(7) . .
F6B C12 F6 61.0(8) . .
F5A C12 F6 76.4(9) . .
F4 C12 F6 94.5(9) . .
F6A C12 F6 34.0(8) . .
F5B C12 F6 150.7(6) . .
F5 C12 C11 119.4(6) . .
F4B C12 C11 118.6(4) . .
F4A C12 C11 111.7(5) . .
F6B C12 C11 111.2(4) . .
F5A C12 C11 112.3(5) . .
F4 C12 C11 109.7(6) . .
F6A C12 C11 108.5(5) . .
F5B C12 C11 106.3(3) . .
F6 C12 C11 102.7(5) . .

loop_
_geom_bond_atom_site_label_1
_geom_bond_atom_site_label_2
_geom_bond_distance
_geom_bond_site_symmetry_2
F1 C10 1.346(11) .
F2 C10 1.336(10) .
F3 C10 1.317(12) .
F1A C10 1.348(9) .
F2A C10 1.408(7) .
F3A C10 1.223(7) .
F1B C10 1.408(10) .
F2B C10 1.235(7) .
F3B C10 1.300(11) .
F4 C12 1.345(12) .
F5 C12 1.192(11) .
F6 C12 1.462(12) .
F4A C12 1.275(12) .
F5A C12 1.317(9) .
F6A C12 1.418(9) .
F4B C12 1.247(8) .
F5B C12 1.425(7) .
F6B C12 1.293(8) .
Mn1 O2 2.1435(10) .
Mn1 O2 2.1435(10) 3
Mn1 O1 2.1517(10) .
Mn1 O1 2.1517(10) 3
Mn1 N1 2.2707(12) .
Mn1 N1 2.2707(12) 3
O1 C8 1.2516(18) .
O2 C11 1.2423(19) .
N1 C1 1.3390(18) .
N1 C5 1.346(2) .
C1 C2 1.394(2) .
C2 C3 1.395(2) .
C2 C6 1.432(2) .
C3 C4 1.384(2) .
C4 C5 1.377(2) .
C6 C7 1.200(2) .
C7 C7 1.374(3) 3_565
C8 C9 1.387(2) .
C8 C10 1.534(2) .
C9 C11 1.394(2) 3
C11 C9 1.394(2) 3
C11 C12 1.543(2) .
